data_2232401
loop_
_publ_author_name
'Rodrigues, Vinola Z.'
'Foro, Sabine'
'Gowda, B. Thimme'

_publ_section_title
;
 4-Chloro-<i>N</i>-(3,4-dimethylphenyl)-2-methylbenzenesulfonamide
;
_journal_coeditor_code NC2250
_journal_issue 11
_journal_name_full 'Acta Crystallographica Section E'
_journal_page_first o2930
_journal_paper_doi 10.1107/S1600536811041341
_journal_volume 67
_journal_year 2011
_chemical_formula_iupac 'C15 H16 Cl N O2 S'
_chemical_formula_moiety 'C15 H16 Cl N O2 S'
_chemical_formula_sum 'C15 H16 Cl N O2 S'
_chemical_formula_weight 309.80
_chemical_name_systematic
;
4-Chloro-<i>N</i>-(3,4-dimethylphenyl)-2-methylbenzenesulfonamide
;
_space_group_IT_number 2
_symmetry_cell_setting triclinic
_symmetry_space_group_name_Hall '-P 1'
_symmetry_space_group_name_H-M 'P -1'
_atom_sites_solution_hydrogens geom
_atom_sites_solution_primary direct
_atom_sites_solution_secondary difmap
_audit_creation_method SHELXL-97
_cell_angle_alpha 80.991(9)
_cell_angle_beta 72.903(8)
_cell_angle_gamma 78.979(8)
_cell_formula_units_Z 2
_cell_length_a 8.1321(9)
_cell_length_b 8.1604(9)
_cell_length_c 12.4560(10)
_cell_measurement_reflns_used 3090
_cell_measurement_temperature 293(2)
_cell_measurement_theta_max 27.75
_cell_measurement_theta_min 2.63
_cell_volume 771.04(14)
_computing_cell_refinement
;
CrysAlis RED (Oxford Diffraction, 2009)
;
_computing_data_collection
;
CrysAlis CCD (Oxford Diffraction, 2009)
;
_computing_data_reduction
;
CrysAlis RED (Oxford Diffraction, 2009)
;
_computing_molecular_graphics 'PLATON (Spek, 2009)'
_computing_publication_material 'SHELXL97 (Sheldrick, 2008)'
_computing_structure_refinement 'SHELXL97 (Sheldrick, 2008)'
_computing_structure_solution 'SHELXS97 (Sheldrick, 2008)'
_diffrn_ambient_temperature 293(2)
_diffrn_measured_fraction_theta_full 0.992
_diffrn_measured_fraction_theta_max 0.992
_diffrn_measurement_device_type
;
Oxford Diffraction Xcalibur diffractometer
with a Sapphire CCD detector
;
_diffrn_measurement_method
;
Rotation method data acquisition using \w
;
_diffrn_radiation_monochromator graphite
_diffrn_radiation_source 'fine-focus sealed tube'
_diffrn_radiation_type MoK\a
_diffrn_radiation_wavelength 0.71073
_diffrn_reflns_av_R_equivalents 0.0079
_diffrn_reflns_av_sigmaI/netI 0.0118
_diffrn_reflns_limit_h_max 10
_diffrn_reflns_limit_h_min -9
_diffrn_reflns_limit_k_max 10
_diffrn_reflns_limit_k_min -8
_diffrn_reflns_limit_l_max 15
_diffrn_reflns_limit_l_min -14
_diffrn_reflns_number 5220
_diffrn_reflns_theta_full 26.37
_diffrn_reflns_theta_max 26.37
_diffrn_reflns_theta_min 2.65
_diffrn_standards_decay_% 0
_diffrn_standards_number 0
_exptl_absorpt_coefficient_mu 0.383
_exptl_absorpt_correction_T_max 0.8618
_exptl_absorpt_correction_T_min 0.8315
_exptl_absorpt_correction_type multi-scan
_exptl_absorpt_process_details
;
(CrysAlis RED; Oxford Diffraction, 2009)
;
_exptl_crystal_colour colourless
_exptl_crystal_density_diffrn 1.334
_exptl_crystal_density_method 'not measured'
_exptl_crystal_description prism
_exptl_crystal_F_000 324
_exptl_crystal_size_max 0.50
_exptl_crystal_size_mid 0.44
_exptl_crystal_size_min 0.40
_refine_diff_density_max 0.251
_refine_diff_density_min -0.282
_refine_ls_extinction_method none
_refine_ls_goodness_of_fit_ref 1.048
_refine_ls_hydrogen_treatment mixed
_refine_ls_matrix_type full
_refine_ls_number_parameters 187
_refine_ls_number_reflns 3126
_refine_ls_number_restraints 1
_refine_ls_restrained_S_all 1.048
_refine_ls_R_factor_all 0.0458
_refine_ls_R_factor_gt 0.0366
_refine_ls_shift/su_max 0.000
_refine_ls_shift/su_mean 0.000
_refine_ls_structure_factor_coef Fsqd
_refine_ls_weighting_details 'calc w=1/[\s^2^(Fo^2^)+(0.0545P)^2^+0.2665P] where P=(Fo^2^+2Fc^2^)/3'
_refine_ls_weighting_scheme calc
_refine_ls_wR_factor_gt 0.1016
_refine_ls_wR_factor_ref 0.1085
_reflns_number_gt 2631
_reflns_number_total 3126
_reflns_threshold_expression I>2\s(I)
_cod_data_source_file nc2250.cif
_cod_data_source_block I
_cod_database_code 2232401
_cod_database_fobs_code 2232401

loop_
_symmetry_equiv_pos_as_xyz
'x, y, z'
'-x, -y, -z'

loop_
_atom_site_type_symbol
_atom_site_label
_atom_site_fract_x
_atom_site_fract_y
_atom_site_fract_z
_atom_site_U_iso_or_equiv
_atom_site_adp_type
_atom_site_calc_flag
_atom_site_refinement_flags
_atom_site_occupancy
_atom_site_symmetry_multiplicity
C C1 0.2471(2) 0.8601(2) 0.62239(14) 0.0382(4) Uani d . 1 1
C C2 0.1044(2) 0.8022(2) 0.60861(15) 0.0425(4) Uani d . 1 1
C C3 -0.0582(2) 0.8982(3) 0.64517(17) 0.0523(5) Uani d . 1 1
H H3 -0.1560 0.8638 0.6368 0.063 Uiso calc R 1 1
C C4 -0.0766(3) 1.0436(3) 0.69355(18) 0.0562(5) Uani d . 1 1
C C5 0.0646(3) 1.1022(3) 0.7051(2) 0.0609(5) Uani d . 1 1
H H5 0.0506 1.2017 0.7366 0.073 Uiso calc R 1 1
C C6 0.2272(3) 1.0094(2) 0.66863(18) 0.0508(4) Uani d . 1 1
H H6 0.3245 1.0470 0.6751 0.061 Uiso calc R 1 1
C C7 0.3843(2) 0.5413(2) 0.77995(16) 0.0470(4) Uani d . 1 1
C C8 0.3257(3) 0.3903(3) 0.82440(17) 0.0530(5) Uani d . 1 1
H H8 0.3325 0.3120 0.7759 0.064 Uiso calc R 1 1
C C9 0.2568(3) 0.3528(3) 0.93980(19) 0.0638(6) Uani d . 1 1
C C10 0.2442(3) 0.4724(3) 1.01236(19) 0.0698(6) Uani d . 1 1
C C11 0.3023(4) 0.6217(3) 0.9667(2) 0.0740(7) Uani d . 1 1
H H11 0.2931 0.7014 1.0148 0.089 Uiso calc R 1 1
C C12 0.3742(3) 0.6588(3) 0.85186(19) 0.0639(6) Uani d . 1 1
H H12 0.4148 0.7604 0.8236 0.077 Uiso calc R 1 1
C C13 0.1185(3) 0.6361(3) 0.55858(18) 0.0578(5) Uani d . 1 1
H H13A 0.1527 0.5428 0.6089 0.069 Uiso calc R 1 1
H H13B 0.2039 0.6358 0.4865 0.069 Uiso calc R 1 1
H H13C 0.0077 0.6269 0.5493 0.069 Uiso calc R 1 1
C C14 0.1992(5) 0.1838(4) 0.9841(3) 0.1010(10) Uani d . 1 1
H H14A 0.2671 0.1238 1.0333 0.121 Uiso calc R 1 1
H H14B 0.2158 0.1205 0.9219 0.121 Uiso calc R 1 1
H H14C 0.0783 0.1995 1.0251 0.121 Uiso calc R 1 1
C C15 0.1678(4) 0.4386(5) 1.1389(2) 0.0994(10) Uani d . 1 1
H H15A 0.2363 0.3421 1.1679 0.119 Uiso calc R 1 1
H H15B 0.0503 0.4178 1.1543 0.119 Uiso calc R 1 1
H H15C 0.1683 0.5344 1.1747 0.119 Uiso calc R 1 1
N N1 0.4560(2) 0.5674(2) 0.66087(13) 0.0489(4) Uani d D 1 1
H H1N 0.459(3) 0.490(2) 0.6238(17) 0.059 Uiso d D 1 1
O O1 0.50734(18) 0.70770(17) 0.47026(11) 0.0528(3) Uani d . 1 1
O O2 0.56945(17) 0.83991(19) 0.61489(13) 0.0601(4) Uani d . 1 1
Cl Cl1 -0.28370(8) 1.15422(10) 0.74513(7) 0.0927(3) Uani d . 1 1
S S1 0.46083(5) 0.74755(5) 0.58477(4) 0.04260(15) Uani d . 1 1

loop_
_atom_site_aniso_label
_atom_site_aniso_U_11
_atom_site_aniso_U_22
_atom_site_aniso_U_33
_atom_site_aniso_U_12
_atom_site_aniso_U_13
_atom_site_aniso_U_23
C1 0.0340(8) 0.0368(8) 0.0425(9) -0.0066(6) -0.0080(7) -0.0035(7)
C2 0.0397(9) 0.0476(10) 0.0416(9) -0.0115(7) -0.0112(7) -0.0030(7)
C3 0.0374(9) 0.0666(12) 0.0546(11) -0.0082(8) -0.0173(8) -0.0018(9)
C4 0.0414(10) 0.0598(12) 0.0581(12) 0.0088(9) -0.0117(9) -0.0028(10)
C5 0.0567(12) 0.0448(11) 0.0783(15) 0.0036(9) -0.0152(10) -0.0177(10)
C6 0.0441(10) 0.0429(10) 0.0679(12) -0.0083(8) -0.0148(9) -0.0123(9)
C7 0.0381(9) 0.0514(10) 0.0469(10) 0.0059(8) -0.0108(7) -0.0084(8)
C8 0.0468(10) 0.0525(11) 0.0541(11) 0.0020(8) -0.0115(8) -0.0057(9)
C9 0.0506(12) 0.0708(14) 0.0592(13) 0.0004(10) -0.0117(10) 0.0069(11)
C10 0.0596(13) 0.0875(17) 0.0487(12) 0.0105(12) -0.0100(10) -0.0033(12)
C11 0.0895(18) 0.0761(16) 0.0506(12) 0.0070(13) -0.0164(12) -0.0185(11)
C12 0.0746(14) 0.0592(12) 0.0561(12) -0.0013(11) -0.0179(11) -0.0114(10)
C13 0.0491(11) 0.0725(13) 0.0640(12) -0.0269(10) -0.0165(9) -0.0197(10)
C14 0.115(3) 0.095(2) 0.082(2) -0.0341(19) -0.0141(18) 0.0186(17)
C15 0.097(2) 0.125(3) 0.0514(14) 0.0077(19) -0.0032(14) -0.0002(15)
N1 0.0541(9) 0.0423(8) 0.0455(9) 0.0010(7) -0.0086(7) -0.0105(7)
O1 0.0552(8) 0.0490(7) 0.0465(7) -0.0105(6) 0.0014(6) -0.0087(6)
O2 0.0358(7) 0.0655(9) 0.0825(10) -0.0134(6) -0.0112(6) -0.0214(8)
Cl1 0.0543(4) 0.1043(5) 0.1042(5) 0.0281(3) -0.0195(3) -0.0198(4)
S1 0.0331(2) 0.0432(2) 0.0493(3) -0.00675(17) -0.00475(17) -0.00988(18)

loop_
_atom_type_symbol
_atom_type_description
_atom_type_scat_dispersion_real
_atom_type_scat_dispersion_imag
_atom_type_scat_source
C C 0.0033 0.0016 'International Tables Vol C Tables 4.2.6.8 and 6.1.1.4'
H H 0.0000 0.0000 'International Tables Vol C Tables 4.2.6.8 and 6.1.1.4'
N N 0.0061 0.0033 'International Tables Vol C Tables 4.2.6.8 and 6.1.1.4'
O O 0.0106 0.0060 'International Tables Vol C Tables 4.2.6.8 and 6.1.1.4'
Cl Cl 0.1484 0.1585 'International Tables Vol C Tables 4.2.6.8 and 6.1.1.4'
S S 0.1246 0.1234 'International Tables Vol C Tables 4.2.6.8 and 6.1.1.4'

loop_
_geom_angle_atom_site_label_1
_geom_angle_atom_site_label_2
_geom_angle_atom_site_label_3
_geom_angle
C6 C1 C2 121.21(16)
C6 C1 S1 116.39(13)
C2 C1 S1 122.39(13)
C3 C2 C1 117.21(17)
C3 C2 C13 119.28(16)
C1 C2 C13 123.48(16)
C4 C3 C2 120.94(18)
C4 C3 H3 119.5
C2 C3 H3 119.5
C3 C4 C5 121.76(18)
C3 C4 Cl1 119.51(16)
C5 C4 Cl1 118.70(17)
C4 C5 C6 118.19(19)
C4 C5 H5 120.9
C6 C5 H5 120.9
C5 C6 C1 120.65(18)
C5 C6 H6 119.7
C1 C6 H6 119.7
C8 C7 C12 119.48(19)
C8 C7 N1 117.62(18)
C12 C7 N1 122.89(19)
C7 C8 C9 121.6(2)
C7 C8 H8 119.2
C9 C8 H8 119.2
C8 C9 C10 119.0(2)
C8 C9 C14 119.3(2)
C10 C9 C14 121.7(2)
C11 C10 C9 118.6(2)
C11 C10 C15 120.3(3)
C9 C10 C15 121.1(3)
C10 C11 C12 122.7(2)
C10 C11 H11 118.6
C12 C11 H11 118.6
C11 C12 C7 118.6(2)
C11 C12 H12 120.7
C7 C12 H12 120.7
C2 C13 H13A 109.5
C2 C13 H13B 109.5
H13A C13 H13B 109.5
C2 C13 H13C 109.5
H13A C13 H13C 109.5
H13B C13 H13C 109.5
C9 C14 H14A 109.5
C9 C14 H14B 109.5
H14A C14 H14B 109.5
C9 C14 H14C 109.5
H14A C14 H14C 109.5
H14B C14 H14C 109.5
C10 C15 H15A 109.5
C10 C15 H15B 109.5
H15A C15 H15B 109.5
C10 C15 H15C 109.5
H15A C15 H15C 109.5
H15B C15 H15C 109.5
C7 N1 S1 125.99(13)
C7 N1 H1N 117.0(16)
S1 N1 H1N 112.4(16)
O2 S1 O1 118.08(9)
O2 S1 N1 109.61(9)
O1 S1 N1 104.70(8)
O2 S1 C1 106.69(8)
O1 S1 C1 110.69(8)
N1 S1 C1 106.56(8)

loop_
_geom_bond_atom_site_label_1
_geom_bond_atom_site_label_2
_geom_bond_distance
C1 C6 1.390(2)
C1 C2 1.397(2)
C1 S1 1.7692(17)
C2 C3 1.390(3)
C2 C13 1.549(3)
C3 C4 1.377(3)
C3 H3 0.9300
C4 C5 1.377(3)
C4 Cl1 1.740(2)
C5 C6 1.378(3)
C5 H5 0.9300
C6 H6 0.9300
C7 C8 1.381(3)
C7 C12 1.387(3)
C7 N1 1.423(2)
C8 C9 1.389(3)
C8 H8 0.9300
C9 C10 1.401(4)
C9 C14 1.511(4)
C10 C11 1.369(4)
C10 C15 1.517(3)
C11 C12 1.386(3)
C11 H11 0.9300
C12 H12 0.9300
C13 H13A 0.9600
C13 H13B 0.9600
C13 H13C 0.9600
C14 H14A 0.9600
C14 H14B 0.9600
C14 H14C 0.9600
C15 H15A 0.9600
C15 H15B 0.9600
C15 H15C 0.9600
N1 S1 1.6202(17)
N1 H1N 0.832(16)
O1 S1 1.4368(14)
O2 S1 1.4237(14)

loop_
_geom_hbond_atom_site_label_D
_geom_hbond_atom_site_label_H
_geom_hbond_atom_site_label_A
_geom_hbond_site_symmetry_A
_geom_hbond_distance_DH
_geom_hbond_distance_HA
_geom_hbond_distance_DA
_geom_hbond_angle_DHA
N1 H1N O1 2_666 0.832(16) 2.069(16) 2.899(2) 175(2)

loop_
_geom_torsion_atom_site_label_1
_geom_torsion_atom_site_label_2
_geom_torsion_atom_site_label_3
_geom_torsion_atom_site_label_4
_geom_torsion
C6 C1 C2 C3 -1.3(3)
S1 C1 C2 C3 177.61(13)
C6 C1 C2 C13 -179.45(18)
S1 C1 C2 C13 -0.6(3)
C1 C2 C3 C4 -0.4(3)
C13 C2 C3 C4 177.81(19)
C2 C3 C4 C5 1.7(3)
C2 C3 C4 Cl1 -176.56(14)
C3 C4 C5 C6 -1.3(3)
Cl1 C4 C5 C6 177.06(16)
C4 C5 C6 C1 -0.5(3)
C2 C1 C6 C5 1.8(3)
S1 C1 C6 C5 -177.18(16)
C12 C7 C8 C9 -0.1(3)
N1 C7 C8 C9 178.80(17)
C7 C8 C9 C10 1.0(3)
C7 C8 C9 C14 -178.3(2)
C8 C9 C10 C11 -0.7(3)
C14 C9 C10 C11 178.6(2)
C8 C9 C10 C15 179.2(2)
C14 C9 C10 C15 -1.5(4)
C9 C10 C11 C12 -0.5(4)
C15 C10 C11 C12 179.6(2)
C10 C11 C12 C7 1.4(4)
C8 C7 C12 C11 -1.1(3)
N1 C7 C12 C11 -179.9(2)
C8 C7 N1 S1 153.78(15)
C12 C7 N1 S1 -27.4(3)
C7 N1 S1 O2 65.36(18)
C7 N1 S1 O1 -167.05(16)
C7 N1 S1 C1 -49.72(18)
C6 C1 S1 O2 1.39(17)
C2 C1 S1 O2 -177.56(14)
C6 C1 S1 O1 -128.29(15)
C2 C1 S1 O1 52.77(16)
C6 C1 S1 N1 118.43(15)
C2 C1 S1 N1 -60.51(16)

loop_
_cod_related_entry_id
_cod_related_entry_database
_cod_related_entry_code
1 ChemSpider 30657147
